data_7212422
loop_
_publ_author_name
'Zheng, Yue-Qing'
'Zhang, Jie'
'Liu, Ji-Yong'

_publ_section_title
;
 New Zn(ii) coordination polymers with 1,3-bis(4-pyridyl)-propane:
 syntheses, crystal structures and properties
;
_journal_issue 10
_journal_name_full CrystEngComm
_journal_page_first 2740
_journal_paper_doi 10.1039/b927448k
_journal_volume 12
_journal_year 2010
_chemical_absolute_configuration ad
_chemical_formula_moiety 'C27 H24 N2 O4 Zn, 2(H2 O)'
_chemical_formula_sum 'C27 H28 N2 O6 Zn'
_chemical_formula_weight 541.88
_chemical_name_systematic
;
?
;
_space_group_IT_number 41
_symmetry_cell_setting orthorhombic
_symmetry_space_group_name_Hall 'A 2 -2ab'
_symmetry_space_group_name_H-M 'A b a 2'
_atom_sites_solution_hydrogens geom
_atom_sites_solution_primary direct
_atom_sites_solution_secondary difmap
_audit_creation_method SHELXL-97
_cell_angle_alpha 90.00
_cell_angle_beta 90.00
_cell_angle_gamma 90.00
_cell_formula_units_Z 8
_cell_length_a 29.812(6)
_cell_length_b 9.6688(19)
_cell_length_c 18.052(4)
_cell_measurement_reflns_used 24927
_cell_measurement_temperature 295(2)
_cell_measurement_theta_max 27.47
_cell_measurement_theta_min 3.15
_cell_volume 5203.4(19)
_computing_cell_refinement RAPID-AUTO
_computing_data_collection 'RAPID-AUTO (Rigaku, 1998)'
_computing_data_reduction 'CrystalStructure (Rigaku/MSC, 2004)'
_computing_molecular_graphics 'ORTEPII (Johnson, 1976)'
_computing_publication_material SHELXL-97
_computing_structure_refinement 'SHELXL-97 (Sheldrick, 1997)'
_computing_structure_solution 'SHELXS-97 (Sheldrick, 1990)'
_diffrn_ambient_temperature 295(2)
_diffrn_detector_area_resol_mean 0
_diffrn_measured_fraction_theta_full 0.996
_diffrn_measured_fraction_theta_max 0.996
_diffrn_measurement_device_type 'Rigaku R-AXIS RAPID'
_diffrn_measurement_method '\w scan'
_diffrn_radiation_monochromator graphite
_diffrn_radiation_source 'fine-focus sealed tube'
_diffrn_radiation_type MoK\a
_diffrn_radiation_wavelength 0.71073
_diffrn_reflns_av_R_equivalents 0.0520
_diffrn_reflns_av_sigmaI/netI 0.0505
_diffrn_reflns_limit_h_max 36
_diffrn_reflns_limit_h_min -38
_diffrn_reflns_limit_k_max 12
_diffrn_reflns_limit_k_min -12
_diffrn_reflns_limit_l_max 23
_diffrn_reflns_limit_l_min -23
_diffrn_reflns_number 24927
_diffrn_reflns_theta_full 27.48
_diffrn_reflns_theta_max 27.48
_diffrn_reflns_theta_min 3.15
_diffrn_standards_decay_% 0
_diffrn_standards_interval_time 0
_diffrn_standards_number 0
_exptl_absorpt_coefficient_mu 0.987
_exptl_absorpt_correction_T_max 0.793
_exptl_absorpt_correction_T_min 0.750
_exptl_absorpt_correction_type empirical
_exptl_absorpt_process_details 'ABSCOR (Higashi, 1995)'
_exptl_crystal_colour colourless
_exptl_crystal_density_diffrn 1.383
_exptl_crystal_density_method 'not measured'
_exptl_crystal_description block
_exptl_crystal_F_000 2256
_exptl_crystal_size_max 0.30
_exptl_crystal_size_mid 0.24
_exptl_crystal_size_min 0.23
_refine_diff_density_max 0.242
_refine_diff_density_min -0.269
_refine_diff_density_rms 0.042
_refine_ls_abs_structure_details 'Flack (1983), 2863 Friedel pairs'
_refine_ls_abs_structure_Flack 0.004(12)
_refine_ls_extinction_coef 0
_refine_ls_extinction_method none
_refine_ls_goodness_of_fit_ref 1.017
_refine_ls_hydrogen_treatment constr
_refine_ls_matrix_type full
_refine_ls_number_parameters 323
_refine_ls_number_reflns 5942
_refine_ls_number_restraints 1
_refine_ls_restrained_S_all 1.017
_refine_ls_R_factor_all 0.0659
_refine_ls_R_factor_gt 0.0412
_refine_ls_shift/su_max 0.002
_refine_ls_shift/su_mean 0.000
_refine_ls_structure_factor_coef Fsqd
_refine_ls_weighting_details 'calc w=1/[\s^2^(Fo^2^)+(0.0253P)^2^+3.6151P] where P=(Fo^2^+2Fc^2^)/3'
_refine_ls_weighting_scheme calc
_refine_ls_wR_factor_gt 0.0746
_refine_ls_wR_factor_ref 0.0828
_reflns_number_gt 4382
_reflns_number_total 5942
_reflns_threshold_expression >2sigma(I)
_cod_data_source_file b927448k.txt
_cod_data_source_block 1
_cod_depositor_comments
;
The following automatic conversions were performed:

'_symmetry_cell_setting' value 'ORTHORHOMBIC' changed to
'orthorhombic' according to
/home/saulius/struct/CIF-dictionaries/cif_core.dic dictionary named
'cif_core.dic' version 2.4.2 from 2011-04-26.

Automatic conversion script
Id: cif_fix_values 1891 2012-01-12 08:04:46Z andrius 
;
_cod_original_cell_volume 5203.4(18)
_cod_original_sg_symbol_Hall 'A 2 -2ac'
_cod_original_sg_symbol_H-M Aba2
_cod_database_code 7212422

loop_
_symmetry_equiv_pos_as_xyz
'x, y, z'
'-x, -y, z'
'x+1/2, -y+1/2, z'
'-x+1/2, y+1/2, z'
'x, y+1/2, z+1/2'
'-x, -y+1/2, z+1/2'
'x+1/2, -y+1, z+1/2'
'-x+1/2, y+1, z+1/2'

loop_
_atom_site_label
_atom_site_type_symbol
_atom_site_fract_x
_atom_site_fract_y
_atom_site_fract_z
_atom_site_U_iso_or_equiv
_atom_site_adp_type
_atom_site_occupancy
_atom_site_symmetry_multiplicity
_atom_site_calc_flag
_atom_site_refinement_flags
Zn1 Zn 0.894259(10) 0.63928(3) 0.73317(3) 0.04492(9) Uani 1 1 d .
N1 N 0.89063(9) 0.5694(3) 0.62599(14) 0.0487(6) Uani 1 1 d .
C1 C 0.85541(12) 0.5784(4) 0.50851(17) 0.0554(9) Uani 1 1 d .
H1A H 0.8328 0.6159 0.4793 0.067 Uiso 1 1 calc R
C2 C 0.85922(13) 0.6188(4) 0.58136(19) 0.0573(10) Uani 1 1 d .
H2A H 0.8390 0.6833 0.5999 0.069 Uiso 1 1 calc R
C3 C 0.91817(14) 0.4763(4) 0.5976(2) 0.0679(11) Uani 1 1 d .
H3A H 0.9401 0.4386 0.6282 0.081 Uiso 1 1 calc R
C4 C 0.91627(14) 0.4324(5) 0.5255(2) 0.0706(11) Uani 1 1 d .
H4A H 0.9367 0.3671 0.5084 0.085 Uiso 1 1 calc R
C5 C 0.88425(12) 0.4844(4) 0.47843(17) 0.0501(8) Uani 1 1 d .
C6 C 0.88314(13) 0.4423(4) 0.39849(18) 0.0603(10) Uani 1 1 d .
H6A H 0.8548 0.4704 0.3768 0.072 Uiso 1 1 calc R
H6B H 0.8852 0.3424 0.3951 0.072 Uiso 1 1 calc R
C7 C 0.92189(12) 0.5079(4) 0.35457(18) 0.0572(9) Uani 1 1 d .
H7A H 0.9495 0.4965 0.3825 0.069 Uiso 1 1 calc R
H7B H 0.9253 0.4586 0.3081 0.069 Uiso 1 1 calc R
C8 C 0.91536(11) 0.6595(4) 0.33820(19) 0.0559(9) Uani 1 1 d .
H8A H 0.8917 0.6704 0.3018 0.067 Uiso 1 1 calc R
H8B H 0.9062 0.7070 0.3831 0.067 Uiso 1 1 calc R
C9 C 0.95773(11) 0.7230(4) 0.30929(19) 0.0512(8) Uani 1 1 d .
C10 C 0.98590(12) 0.7956(4) 0.3550(2) 0.0647(10) Uani 1 1 d .
H10A H 0.9772 0.8131 0.4035 0.078 Uiso 1 1 calc R
C11 C 1.02678(13) 0.8430(4) 0.3307(2) 0.0628(10) Uani 1 1 d .
H11A H 1.0450 0.8918 0.3633 0.075 Uiso 1 1 calc R
C12 C 1.01383(11) 0.7521(4) 0.21618(16) 0.0581(10) Uani 1 1 d .
H12A H 1.0232 0.7366 0.1677 0.070 Uiso 1 1 calc R
C13 C 0.97270(9) 0.7030(4) 0.2375(2) 0.0581(8) Uani 1 1 d .
H13A H 0.9548 0.6561 0.2037 0.070 Uiso 1 1 calc R
N2 N 1.04104(9) 0.8209(3) 0.26151(14) 0.0499(7) Uani 1 1 d .
O1 O 0.85396(7) 0.7974(2) 0.73547(17) 0.0546(5) Uani 1 1 d .
O2 O 0.90110(8) 0.9069(3) 0.66092(15) 0.0702(7) Uani 1 1 d .
C14 C 0.86486(12) 0.8996(4) 0.69473(18) 0.0523(9) Uani 1 1 d .
C15 C 0.83125(11) 1.0140(3) 0.68690(17) 0.0460(8) Uani 1 1 d .
C16 C 0.84112(14) 1.1299(4) 0.64518(18) 0.0591(9) Uani 1 1 d .
H16A H 0.8696 1.1414 0.6250 0.071 Uiso 1 1 calc R
C17 C 0.80796(17) 1.2296(4) 0.6337(2) 0.0762(13) Uani 1 1 d .
H17A H 0.8145 1.3093 0.6070 0.091 Uiso 1 1 calc R
C18 C 0.76548(18) 1.2093(6) 0.6621(3) 0.0857(14) Uani 1 1 d .
H18A H 0.7429 1.2729 0.6520 0.103 Uiso 1 1 calc R
C19 C 0.75656(14) 1.0977(5) 0.7044(2) 0.0758(12) Uani 1 1 d .
H19A H 0.7280 1.0860 0.7243 0.091 Uiso 1 1 calc R
C20 C 0.78944(11) 1.0007(4) 0.71846(18) 0.0560(9) Uani 1 1 d .
H20A H 0.7833 0.9260 0.7493 0.067 Uiso 1 1 calc R
O3 O 0.86111(8) 0.4975(3) 0.78575(12) 0.0611(6) Uani 1 1 d .
O4 O 0.88137(11) 0.5772(4) 0.89495(17) 0.0874(10) Uani 1 1 d .
C21 C 0.85675(12) 0.5071(4) 0.85550(19) 0.0519(8) Uani 1 1 d .
C22 C 0.81849(11) 0.4307(4) 0.88971(17) 0.0480(8) Uani 1 1 d .
C23 C 0.80557(14) 0.4621(4) 0.96202(19) 0.0622(10) Uani 1 1 d .
H23A H 0.8222 0.5255 0.9893 0.075 Uiso 1 1 calc R
C24 C 0.76898(15) 0.4016(5) 0.9934(2) 0.0768(13) Uani 1 1 d .
H24A H 0.7604 0.4248 1.0414 0.092 Uiso 1 1 calc R
C25 C 0.74465(17) 0.3056(5) 0.9537(3) 0.0877(14) Uani 1 1 d .
H25A H 0.7194 0.2645 0.9746 0.105 Uiso 1 1 calc R
C26 C 0.75776(14) 0.2707(5) 0.8830(2) 0.0831(13) Uani 1 1 d .
H26A H 0.7419 0.2040 0.8567 0.100 Uiso 1 1 calc R
C27 C 0.79446(13) 0.3345(4) 0.8510(2) 0.0637(10) Uani 1 1 d .
H27A H 0.8028 0.3118 0.8028 0.076 Uiso 1 1 calc R
O5A O 0.9316(2) 1.0196(7) 0.5259(4) 0.0873(13) Uiso 0.50 1 d P
H5H H 0.9139 1.0348 0.4893 0.131 Uiso 1 1 d .
O5B O 0.9254(2) 0.9374(7) 0.5126(3) 0.0873(13) Uiso 0.50 1 d P
H5I H 0.9208 0.9591 0.5578 0.131 Uiso 1 1 d .
O6 O 0.99296(19) 0.6829(7) 0.0423(3) 0.195(3) Uani 1 1 d .
H6H H 0.9705 0.6312 0.0371 0.292 Uiso 1 1 d .
H6I H 1.0167 0.6421 0.0324 0.292 Uiso 1 1 d .

loop_
_atom_site_aniso_label
_atom_site_aniso_U_11
_atom_site_aniso_U_22
_atom_site_aniso_U_33
_atom_site_aniso_U_23
_atom_site_aniso_U_13
_atom_site_aniso_U_12
Zn1 0.04888(16) 0.04989(18) 0.03599(14) 0.0004(2) -0.0024(2) -0.00318(16)
N1 0.0530(16) 0.0550(18) 0.0381(14) -0.0014(13) 0.0018(13) 0.0016(14)
C1 0.055(2) 0.069(2) 0.0425(17) -0.0035(16) -0.0036(16) 0.0021(19)
C2 0.055(2) 0.073(3) 0.0444(18) -0.0116(18) -0.0013(17) 0.0108(19)
C3 0.078(3) 0.075(3) 0.050(2) -0.0025(19) -0.007(2) 0.021(2)
C4 0.083(3) 0.073(3) 0.055(2) -0.015(2) 0.006(2) 0.024(2)
C5 0.060(2) 0.050(2) 0.0404(17) -0.0040(15) 0.0078(16) -0.0133(16)
C6 0.077(2) 0.059(2) 0.0446(18) -0.0119(17) 0.0084(18) -0.0199(19)
C7 0.068(2) 0.061(2) 0.0422(17) -0.0138(16) 0.0092(17) -0.0078(19)
C8 0.0504(19) 0.064(3) 0.0537(19) -0.0043(17) 0.0067(17) -0.0026(17)
C9 0.0493(18) 0.055(2) 0.0495(18) 0.0007(16) 0.0056(17) 0.0024(16)
C10 0.059(2) 0.083(3) 0.051(2) -0.0207(19) 0.0192(18) -0.014(2)
C11 0.063(2) 0.070(3) 0.056(2) -0.0212(18) 0.0143(18) -0.0125(19)
C12 0.0537(18) 0.081(3) 0.040(2) 0.0018(16) 0.0016(15) 0.0001(18)
C13 0.0485(16) 0.081(2) 0.0443(16) -0.005(2) -0.004(2) -0.0032(15)
N2 0.0504(15) 0.0499(17) 0.0493(15) -0.0017(12) 0.0024(12) -0.0007(13)
O1 0.0660(12) 0.0494(12) 0.0484(10) 0.0027(16) 0.0049(16) 0.0042(10)
O2 0.0539(14) 0.088(2) 0.0687(17) 0.0133(15) 0.0043(13) 0.0096(14)
C14 0.056(2) 0.058(2) 0.0426(18) -0.0078(16) -0.0100(17) 0.0011(18)
C15 0.0518(18) 0.047(2) 0.0397(16) -0.0055(14) -0.0117(15) -0.0022(16)
C16 0.069(2) 0.058(2) 0.0503(19) -0.0010(18) -0.0116(18) -0.005(2)
C17 0.112(4) 0.053(3) 0.063(2) 0.001(2) -0.027(3) 0.010(2)
C18 0.097(4) 0.086(4) 0.074(3) -0.024(3) -0.019(3) 0.037(3)
C19 0.067(2) 0.091(3) 0.069(2) -0.019(2) -0.003(2) 0.018(2)
C20 0.0592(19) 0.061(2) 0.048(2) -0.0102(16) -0.0049(17) -0.0008(16)
O3 0.0734(16) 0.0668(16) 0.0432(12) 0.0075(11) 0.0069(12) -0.0084(14)
O4 0.096(2) 0.100(3) 0.0659(18) -0.0054(18) 0.0081(17) -0.045(2)
C21 0.064(2) 0.046(2) 0.0453(18) 0.0025(15) 0.0029(17) -0.0019(17)
C22 0.0552(19) 0.050(2) 0.0389(16) 0.0078(14) -0.0008(15) 0.0007(16)
C23 0.079(3) 0.062(2) 0.0453(18) -0.0023(17) 0.0051(18) -0.009(2)
C24 0.097(3) 0.081(3) 0.052(2) -0.001(2) 0.023(2) -0.011(2)
C25 0.090(3) 0.101(4) 0.072(3) 0.002(3) 0.026(3) -0.030(3)
C26 0.086(3) 0.102(4) 0.061(2) -0.008(2) 0.004(2) -0.038(3)
C27 0.073(2) 0.074(3) 0.0439(18) -0.0040(18) 0.0050(18) -0.015(2)
O6 0.210(5) 0.263(7) 0.111(3) -0.016(4) -0.032(4) 0.079(5)

loop_
_atom_type_symbol
_atom_type_description
_atom_type_scat_dispersion_real
_atom_type_scat_dispersion_imag
_atom_type_scat_source
C C 0.0033 0.0016 'International Tables Vol C Tables 4.2.6.8 and 6.1.1.4'
H H 0.0000 0.0000 'International Tables Vol C Tables 4.2.6.8 and 6.1.1.4'
N N 0.0061 0.0033 'International Tables Vol C Tables 4.2.6.8 and 6.1.1.4'
O O 0.0106 0.0060 'International Tables Vol C Tables 4.2.6.8 and 6.1.1.4'
Zn Zn 0.2839 1.4301 'International Tables Vol C Tables 4.2.6.8 and 6.1.1.4'

loop_
_geom_angle_atom_site_label_1
_geom_angle_atom_site_label_2
_geom_angle_atom_site_label_3
_geom_angle
_geom_angle_site_symmetry_1
_geom_angle_site_symmetry_3
O3 Zn1 O1 103.34(11) . .
O3 Zn1 N2 119.65(11) . 6_765
O1 Zn1 N2 115.58(10) . 6_765
O3 Zn1 N1 101.66(11) . .
O1 Zn1 N1 104.25(12) . .
N2 Zn1 N1 110.47(11) 6_765 .
C3 N1 C2 116.6(3) . .
C3 N1 Zn1 123.9(2) . .
C2 N1 Zn1 119.5(2) . .
C5 C1 C2 121.2(3) . .
C5 C1 H1A 119.4 . .
C2 C1 H1A 119.4 . .
N1 C2 C1 122.5(3) . .
N1 C2 H2A 118.8 . .
C1 C2 H2A 118.8 . .
N1 C3 C4 123.7(4) . .
N1 C3 H3A 118.2 . .
C4 C3 H3A 118.2 . .
C3 C4 C5 120.2(4) . .
C3 C4 H4A 119.9 . .
C5 C4 H4A 119.9 . .
C1 C5 C4 115.8(3) . .
C1 C5 C6 123.4(3) . .
C4 C5 C6 120.7(3) . .
C5 C6 C7 111.5(3) . .
C5 C6 H6A 109.3 . .
C7 C6 H6A 109.3 . .
C5 C6 H6B 109.3 . .
C7 C6 H6B 109.3 . .
H6A C6 H6B 108.0 . .
C8 C7 C6 113.9(3) . .
C8 C7 H7A 108.8 . .
C6 C7 H7A 108.8 . .
C8 C7 H7B 108.8 . .
C6 C7 H7B 108.8 . .
H7A C7 H7B 107.7 . .
C9 C8 C7 111.0(3) . .
C9 C8 H8A 109.4 . .
C7 C8 H8A 109.4 . .
C9 C8 H8B 109.4 . .
C7 C8 H8B 109.4 . .
H8A C8 H8B 108.0 . .
C10 C9 C13 115.9(3) . .
C10 C9 C8 121.1(3) . .
C13 C9 C8 122.7(3) . .
C9 C10 C11 121.5(3) . .
C9 C10 H10A 119.3 . .
C11 C10 H10A 119.3 . .
N2 C11 C10 121.8(3) . .
N2 C11 H11A 119.1 . .
C10 C11 H11A 119.1 . .
N2 C12 C13 123.1(3) . .
N2 C12 H12A 118.5 . .
C13 C12 H12A 118.5 . .
C12 C13 C9 120.3(3) . .
C12 C13 H13A 119.9 . .
C9 C13 H13A 119.9 . .
C12 N2 C11 117.4(3) . .
C12 N2 Zn1 121.2(2) . 6_764
C11 N2 Zn1 120.5(2) . 6_764
C14 O1 Zn1 116.1(2) . .
O2 C14 O1 123.3(3) . .
O2 C14 C15 119.5(3) . .
O1 C14 C15 117.1(3) . .
C20 C15 C16 119.6(3) . .
C20 C15 C14 119.8(3) . .
C16 C15 C14 120.5(3) . .
C15 C16 C17 119.3(4) . .
C15 C16 H16A 120.3 . .
C17 C16 H16A 120.3 . .
C18 C17 C16 119.8(4) . .
C18 C17 H17A 120.1 . .
C16 C17 H17A 120.1 . .
C19 C18 C17 120.4(4) . .
C19 C18 H18A 119.8 . .
C17 C18 H18A 119.8 . .
C18 C19 C20 120.5(4) . .
C18 C19 H19A 119.7 . .
C20 C19 H19A 119.7 . .
C15 C20 C19 120.3(4) . .
C15 C20 H20A 119.9 . .
C19 C20 H20A 119.9 . .
C21 O3 Zn1 119.1(2) . .
O4 C21 O3 123.7(3) . .
O4 C21 C22 119.4(3) . .
O3 C21 C22 116.9(3) . .
C27 C22 C23 118.8(3) . .
C27 C22 C21 121.7(3) . .
C23 C22 C21 119.4(3) . .
C24 C23 C22 121.2(4) . .
C24 C23 H23A 119.4 . .
C22 C23 H23A 119.4 . .
C23 C24 C25 119.6(4) . .
C23 C24 H24A 120.2 . .
C25 C24 H24A 120.2 . .
C26 C25 C24 119.8(4) . .
C26 C25 H25A 120.1 . .
C24 C25 H25A 120.1 . .
C25 C26 C27 120.2(4) . .
C25 C26 H26A 119.9 . .
C27 C26 H26A 119.9 . .
C22 C27 C26 120.3(3) . .
C22 C27 H27A 119.9 . .
C26 C27 H27A 119.9 . .
O5B O5A H5H 79.0 . .
O5B O5A H5I 59.0 . .
H5H O5A H5I 113.1 . .
O5A O5B H5H 50.8 . .
O5A O5B H5I 62.3 . .
H5H O5B H5I 96.1 . .
H6H O6 H6I 111.9 . .

loop_
_geom_bond_atom_site_label_1
_geom_bond_atom_site_label_2
_geom_bond_distance
_geom_bond_site_symmetry_2
Zn1 O3 1.938(2) .
Zn1 O1 1.945(2) .
Zn1 N2 2.032(3) 6_765
Zn1 N1 2.052(3) .
N1 C3 1.322(5) .
N1 C2 1.324(4) .
C1 C5 1.364(5) .
C1 C2 1.376(5) .
C1 H1A 0.9300 .
C2 H2A 0.9300 .
C3 C4 1.370(5) .
C3 H3A 0.9300 .
C4 C5 1.373(5) .
C4 H4A 0.9300 .
C5 C6 1.500(4) .
C6 C7 1.538(5) .
C6 H6A 0.9700 .
C6 H6B 0.9700 .
C7 C8 1.508(5) .
C7 H7A 0.9700 .
C7 H7B 0.9700 .
C8 C9 1.498(4) .
C8 H8A 0.9700 .
C8 H8B 0.9700 .
C9 C10 1.370(5) .
C9 C13 1.383(5) .
C10 C11 1.374(5) .
C10 H10A 0.9300 .
C11 N2 1.336(4) .
C11 H11A 0.9300 .
C12 N2 1.330(4) .
C12 C13 1.370(4) .
C12 H12A 0.9300 .
C13 H13A 0.9300 .
N2 Zn1 2.032(3) 6_764
O1 C14 1.274(4) .
O2 C14 1.243(4) .
C14 C15 1.499(5) .
C15 C20 1.377(4) .
C15 C16 1.382(5) .
C16 C17 1.396(5) .
C16 H16A 0.9300 .
C17 C18 1.381(6) .
C17 H17A 0.9300 .
C18 C19 1.348(6) .
C18 H18A 0.9300 .
C19 C20 1.380(5) .
C19 H19A 0.9300 .
C20 H20A 0.9300 .
O3 C21 1.269(4) .
O4 C21 1.227(4) .
C21 C22 1.492(5) .
C22 C27 1.367(5) .
C22 C23 1.395(5) .
C23 C24 1.362(6) .
C23 H23A 0.9300 .
C24 C25 1.380(6) .
C24 H24A 0.9300 .
C25 C26 1.376(6) .
C25 H25A 0.9300 .
C26 C27 1.383(5) .
C26 H26A 0.9300 .
C27 H27A 0.9300 .
O5A O5B 0.851(8) .
O5A H5H 0.8589 .
O5A H5I 0.8814 .
O5B H5H 1.0874 .
O5B H5I 0.8538 .
O6 H6H 0.8394 .
O6 H6I 0.8302 .
